data_7062864
loop_
_publ_author_name
'Zhang, Jinfang'
'Lin, Zhuo'
'Yue, Yinlong'
'Chen, Qinghan'
'Yin, Dejing'
'Zhang, Chi'

_publ_section_title
;
 A photochromic Cd(ii)-organic framework showing highly efficient
 dual-response sensing properties
;
_journal_issue 47
_journal_name_full 'New Journal of Chemistry'
_journal_page_first 21986
_journal_page_last 21993
_journal_paper_doi 10.1039/D3NJ04122K
_journal_volume 47
_journal_year 2023
_chemical_absolute_configuration ad
_chemical_formula_moiety 'C54 H32 Cd2 N4 O12, 2(C3 H8 O), 2(H2 O)'
_chemical_formula_sum 'C60 H52 Cd2 N4 O16'
_chemical_formula_weight 1309.85
_space_group_crystal_system orthorhombic
_space_group_IT_number 19
_space_group_name_Hall 'P 2ac 2ab'
_space_group_name_H-M_alt 'P 21 21 21'
_atom_sites_solution_hydrogens mixed
_audit_update_record
;
2023-10-31 deposited with the CCDC.	2023-11-07 downloaded from the CCDC.
;
_cell_angle_alpha 90
_cell_angle_beta 90
_cell_angle_gamma 90
_cell_formula_units_Z 4
_cell_length_a 10.3430(3)
_cell_length_b 22.5061(7)
_cell_length_c 23.8579(7)
_cell_measurement_reflns_used 9496
_cell_measurement_temperature 273.(2)
_cell_measurement_theta_max 74.7740
_cell_measurement_theta_min 2.699
_cell_volume 5553.7(3)
_computing_molecular_graphics 'shelXle (C.B. Huebschle, rev 958)'
_computing_structure_refinement 'SHELXL-2018/3 (Sheldrick, 2018)'
_computing_structure_solution 'SHELXT 2014/5 (Sheldrick, 2014)'
_diffrn_ambient_temperature 273.(2)
_diffrn_measured_fraction_theta_full 0.992
_diffrn_measured_fraction_theta_max 0.992
_diffrn_measurement_device_type 'Bruker D8 VENTURE'
_diffrn_radiation_monochromator graphite
_diffrn_radiation_type Cuk\a
_diffrn_radiation_wavelength 1.54178
_diffrn_reflns_av_R_equivalents 0.0534
_diffrn_reflns_av_unetI/netI 0.0614
_diffrn_reflns_limit_h_max 12
_diffrn_reflns_limit_h_min -11
_diffrn_reflns_limit_k_max 28
_diffrn_reflns_limit_k_min -22
_diffrn_reflns_limit_l_max 29
_diffrn_reflns_limit_l_min -26
_diffrn_reflns_number 27123
_diffrn_reflns_theta_full 74.77
_diffrn_reflns_theta_max 74.77
_diffrn_reflns_theta_min 2.70
_exptl_absorpt_coefficient_mu 6.769
_exptl_absorpt_correction_T_max 0.451
_exptl_absorpt_correction_T_min 0.348
_exptl_absorpt_correction_type multi-scan
_exptl_absorpt_process_details "'SADABS V2014/5 (Bruker AXS Inc.)'"
_exptl_crystal_colour colourless
_exptl_crystal_density_diffrn 1.567
_exptl_crystal_density_method 'not measured'
_exptl_crystal_description block
_exptl_crystal_F_000 2656
_exptl_crystal_size_max 0.18
_exptl_crystal_size_mid 0.15
_exptl_crystal_size_min 0.12
_refine_diff_density_max 0.952
_refine_diff_density_min -0.927
_refine_ls_abs_structure_details
;

Refined as an inversion twin.
;
_refine_ls_abs_structure_Flack 0.458(8)
_refine_ls_extinction_method none
_refine_ls_goodness_of_fit_ref 1.063
_refine_ls_hydrogen_treatment mixed
_refine_ls_matrix_type full
_refine_ls_number_parameters 768
_refine_ls_number_reflns 11086
_refine_ls_number_restraints 13
_refine_ls_restrained_S_all 1.063
_refine_ls_R_factor_all 0.0452
_refine_ls_R_factor_gt 0.0411
_refine_ls_shift/su_max 0.001
_refine_ls_shift/su_mean 0.000
_refine_ls_structure_factor_coef Fsqd
_refine_ls_weighting_details 'w=1/[\s^2^(Fo^2^)+(0.0284P)^2^+11.3921P] where P=(Fo^2^+2Fc^2^)/3'
_refine_ls_weighting_scheme calc
_refine_ls_wR_factor_gt 0.0942
_refine_ls_wR_factor_ref 0.0963
_reflns_number_gt 10392
_reflns_number_total 11086
_reflns_threshold_expression 'I > 2\s(I)'
_cod_data_source_file d3nj04122k2.cif
_cod_data_source_block 20231027_HG_ZJF
_cod_depositor_comments 'Adding full bibliography for 7062864.cif.'
_cod_database_code 7062864

loop_
_space_group_symop_operation_xyz
'x, y, z'
'-x+1/2, -y, z+1/2'
'-x, y+1/2, -z+1/2'
'x+1/2, -y+1/2, -z'

loop_
_atom_site_type_symbol
_atom_site_label
_atom_site_fract_x
_atom_site_fract_y
_atom_site_fract_z
_atom_site_U_iso_or_equiv
_atom_site_adp_type
_atom_site_calc_flag
_atom_site_refinement_flags_adp
_atom_site_refinement_flags_occupancy
_atom_site_refinement_flags_posn
_atom_site_occupancy
_atom_site_disorder_assembly
_atom_site_disorder_group
Cd Cd1 0.65019(4) 0.43388(2) 0.79546(2) 0.01412(11) Uani d . . . 1 . .
O O1 0.5199(4) 0.4100(3) 0.64003(19) 0.0232(11) Uani d . . . 1 . .
C C1 0.5734(7) 0.5571(4) 0.7309(3) 0.0255(17) Uani d . . . 1 . .
H H1 0.493132 0.549706 0.747069 0.031 Uiso calc U . R 1 . .
N N1 0.6665(6) 0.5164(3) 0.7376(2) 0.0193(12) Uani d . . . 1 . .
C C2 0.5893(7) 0.6093(3) 0.7014(4) 0.0265(16) Uani d . . . 1 . .
H H2 0.521331 0.636235 0.698568 0.032 Uiso calc U . R 1 . .
N N2 0.6852(5) 0.8263(3) 0.7635(2) 0.0205(13) Uani d . . . 1 . .
Cd Cd2 0.33986(4) 0.41320(2) 0.68647(2) 0.01430(11) Uani d . . . 1 . .
O O2 0.6436(4) 0.3814(2) 0.71231(17) 0.0167(9) Uani d . . . 1 . .
O O3 0.3914(5) 0.4512(3) 0.7721(2) 0.0244(12) Uani d . . . 1 . .
C C3 0.7070(7) 0.6216(3) 0.6762(3) 0.0178(14) Uani d . . . 1 . .
N N3 1.3072(5) 0.5127(3) 0.6583(2) 0.0195(13) Uani d . . . 1 . .
C C4 0.8038(6) 0.5779(3) 0.6820(3) 0.0223(15) Uani d . . . 1 . .
H H4 0.883958 0.583365 0.665138 0.027 Uiso calc U . R 1 . .
N N4 1.3214(5) 0.8385(2) 0.6652(2) 0.0161(12) Uani d . . . 1 . .
O O4 0.4840(5) 0.4501(3) 0.8548(2) 0.0253(12) Uani d . . . 1 . .
O O5 0.6965(5) 0.3810(3) 0.4507(2) 0.0353(16) Uani d . . . 1 . .
H H5A 0.6967(9) 0.375(5) 0.420(4) 0.053 Uiso calc U . DR 1 . .
C C58 0.2418(18) 0.3487(9) 0.3123(9) 0.124(7) Uani d . . . 1 . .
H H58A 0.232225 0.38995 0.302879 0.186 Uiso calc U . R 1 . .
H H58B 0.189762 0.339695 0.344488 0.186 Uiso calc U . R 1 . .
H H58C 0.214486 0.324693 0.281223 0.186 Uiso calc U . R 1 . .
C C5 0.7804(7) 0.5280(3) 0.7123(3) 0.0244(16) Uani d . . . 1 . .
H H5 0.8466 0.500246 0.715835 0.029 Uiso calc U . R 1 . .
C C6 0.7382(7) 0.6801(3) 0.6494(3) 0.0184(14) Uani d . . . 1 . .
O O6 0.9086(5) 0.3932(3) 0.4364(2) 0.0374(16) Uani d . . . 1 . .
C C7 0.7173(6) 0.7311(3) 0.6881(3) 0.0174(14) Uani d . . . 1 . .
O O7 1.1144(4) 0.4138(2) 0.68501(19) 0.0204(10) Uani d . . . 1 . .
O O8 1.2047(4) 0.3884(2) 0.6051(2) 0.0221(11) Uani d . . . 1 . .
C C8 0.5954(7) 0.7538(3) 0.7012(3) 0.0239(16) Uani d . . . 1 . .
H H8 0.52197 0.737849 0.684434 0.029 Uiso calc U . R 1 . .
C C9 0.5838(7) 0.7997(4) 0.7390(3) 0.0242(16) Uani d . . . 1 . .
H H9 0.50127 0.813036 0.748069 0.029 Uiso calc U . R 1 . .
O O9 0.2687(5) 0.5606(3) 1.0043(2) 0.0344(15) Uani d . . . 1 . .
H H9A 0.2642(12) 0.577(5) 1.034(5) 0.052 Uiso calc U . R 1 . .
C C00I 1.1049(6) 0.3990(3) 0.6350(3) 0.0155(14) Uani d . . . 1 . .
C C00V 0.6272(6) 0.3955(3) 0.6628(3) 0.0156(14) Uani d . . . 1 . .
O O10 0.0555(5) 0.5539(3) 1.0137(2) 0.0345(15) Uani d . . . 1 . .
C C10 0.8031(8) 0.8036(4) 0.7512(4) 0.040(2) Uani d . . . 1 . .
H H10 0.875343 0.820204 0.768315 0.048 Uiso calc U . R 1 . .
C C11 0.8211(8) 0.7569(4) 0.7143(4) 0.038(2) Uani d . . . 1 . .
H H11 0.904074 0.742899 0.707193 0.045 Uiso calc U . R 1 . .
O O11 -0.2009(4) 0.4829(2) 0.8515(2) 0.0226(11) Uani d . . . 1 . .
C C13 0.8544(8) 0.7427(3) 0.5794(3) 0.0196(14) Uani d . . . 1 . .
O O13 0.6794(7) 0.3931(3) 0.3387(2) 0.0396(15) Uani d . . D 1 . .
H H12 0.7573(18) 0.4113(11) 0.338(4) 0.24(12) Uiso d . . D 1 . .
H H7 0.614(3) 0.419(2) 0.346(4) 1.3(10) Uiso d . . D 1 . .
C C12 0.8015(6) 0.6852(3) 0.6004(3) 0.0176(14) Uani d . . . 1 . .
O O12 -0.1083(4) 0.4226(2) 0.7905(2) 0.0199(10) Uani d . . . 1 . .
C C14 0.7836(7) 0.7955(3) 0.5776(3) 0.0221(15) Uani d . . . 1 . .
H H14 0.698217 0.796253 0.589719 0.027 Uiso calc U . R 1 . .
O O14 0.8973(8) 0.3266(5) 0.3336(3) 0.065(2) Uani d . . D 1 . .
H H6 0.928(5) 0.356(3) 0.356(4) 0.06(4) Uiso d . . D 1 . .
C C16 0.9676(8) 0.8463(3) 0.5378(3) 0.0237(16) Uani d . . . 1 . .
H H16 1.005459 0.881115 0.524778 0.028 Uiso calc U . R 1 . .
C C15 0.8413(9) 0.8468(3) 0.5576(3) 0.0259(15) Uani d . . . 1 . .
H H15 0.794807 0.882152 0.557482 0.031 Uiso calc U . R 1 . .
O O15 0.4593(8) 0.3503(4) 0.2782(3) 0.065(2) Uani d . . D 1 . .
H H13 0.542(5) 0.349(5) 0.289(6) 0.14(7) Uiso d . . D 1 . .
C C17 1.0373(7) 0.7933(3) 0.5375(3) 0.0210(15) Uani d . . . 1 . .
H H17 1.120284 0.792383 0.522578 0.025 Uiso calc U . R 1 . .
O O17 0.8382(10) 0.2270(4) 0.4012(4) 0.076(3) Uani d . . . 1 . .
H H17B 0.858939 0.224924 0.363316 0.092 Uiso d U . DR 1 . .
C C18 0.9827(7) 0.7416(3) 0.5597(3) 0.0171(14) Uani d . . . 1 . .
C C19 1.0523(6) 0.6837(3) 0.5656(3) 0.0135(13) Uani d . . . 1 . .
C C24 0.7543(7) 0.5906(3) 0.5469(3) 0.0212(15) Uani d . . . 1 . .
H H24 0.668326 0.591839 0.558226 0.025 Uiso calc U . R 1 . .
C C23 0.7977(8) 0.5455(4) 0.5125(3) 0.0271(17) Uani d . . . 1 . .
H H23 0.739799 0.516877 0.499842 0.032 Uiso calc U . R 1 . .
C C22 0.9263(8) 0.5422(4) 0.4966(3) 0.0268(17) Uani d . . . 1 . .
H H22 0.954889 0.511076 0.474188 0.032 Uiso calc U . R 1 . .
C C21 1.0128(7) 0.5861(4) 0.5146(3) 0.0239(16) Uani d . . . 1 . .
H H21 1.099417 0.583931 0.50435 0.029 Uiso calc U . R 1 . .
C C20 0.9697(7) 0.6324(3) 0.5474(3) 0.0154(13) Uani d . . . 1 . .
C C25 0.8417(8) 0.6346(3) 0.5647(3) 0.0178(13) Uani d . . . 1 . .
C C26 1.1651(7) 0.6787(3) 0.5936(3) 0.0163(13) Uani d . . . 1 . .
C C27 1.2295(7) 0.7326(3) 0.6182(3) 0.0177(14) Uani d . . . 1 . .
C C28 1.1951(7) 0.7501(3) 0.6724(3) 0.0190(15) Uani d . . . 1 . .
H H28 1.140888 0.726259 0.693874 0.023 Uiso calc U . R 1 . .
C C29 1.2413(6) 0.8026(3) 0.6940(3) 0.0190(14) Uani d . . . 1 . .
H H29 1.21625 0.813725 0.729914 0.023 Uiso calc U . R 1 . .
C C30 1.3604(7) 0.8207(3) 0.6143(3) 0.0205(14) Uani d . . . 1 . .
H H30 1.417775 0.844639 0.594466 0.025 Uiso calc U . R 1 . .
C C31 1.3187(7) 0.7681(3) 0.5899(3) 0.0199(15) Uani d . . . 1 . .
H H31 1.350034 0.756563 0.555046 0.024 Uiso calc U . R 1 . .
C C32 1.2181(6) 0.6205(3) 0.6142(3) 0.0169(14) Uani d . . . 1 . .
C C33 1.3164(7) 0.5886(4) 0.5884(3) 0.0231(15) Uani d . . . 1 . .
H H33 1.354983 0.603022 0.555963 0.028 Uiso calc U . R 1 . .
C C34 1.3567(8) 0.5352(3) 0.6115(3) 0.0234(15) Uani d . . . 1 . .
H H34 1.421508 0.514104 0.593231 0.028 Uiso calc U . R 1 . .
C C35 1.2148(8) 0.5444(4) 0.6844(3) 0.0281(16) Uani d . . . 1 . .
H H35 1.180295 0.52985 0.717616 0.034 Uiso calc U . R 1 . .
C C36 1.1694(7) 0.5976(3) 0.6638(3) 0.0226(15) Uani d . . . 1 . .
H H36 1.105755 0.618281 0.683323 0.027 Uiso calc U . R 1 . .
C C37 0.7233(7) 0.3927(3) 0.5654(3) 0.0184(14) Uani d . . . 1 . .
H H37 0.640277 0.393802 0.550445 0.022 Uiso calc U . R 1 . .
C C38 0.7414(6) 0.3937(3) 0.6231(3) 0.0155(14) Uani d . . . 1 . .
C C39 0.8660(6) 0.3949(3) 0.6451(3) 0.0166(14) Uani d . . . 1 . .
H H39 0.878042 0.395856 0.683674 0.02 Uiso calc U . R 1 . .
C C40 0.9734(6) 0.3946(3) 0.6093(3) 0.0170(14) Uani d . . . 1 . .
C C41 0.9546(6) 0.3909(3) 0.5525(3) 0.0183(15) Uani d . . . 1 . .
H H41 1.025725 0.388907 0.528762 0.022 Uiso calc U . R 1 . .
C C42 0.8306(7) 0.3902(3) 0.5299(3) 0.0194(14) Uani d . . . 1 . .
C C43 0.8147(7) 0.3880(4) 0.4682(3) 0.0239(16) Uani d . . . 1 . .
C C44 0.1413(7) 0.4580(3) 0.8282(3) 0.0155(13) Uani d . . . 1 . .
H H44 0.137873 0.438469 0.793931 0.019 Uiso calc U . R 1 . .
C C45 0.2616(7) 0.4720(3) 0.8523(3) 0.0158(14) Uani d . . . 1 . .
C C47 0.1519(7) 0.5158(3) 0.9310(3) 0.0201(13) Uani d . . . 1 . .
C C46 0.3862(7) 0.4568(3) 0.8242(3) 0.0180(15) Uani d . . . 1 . .
C C48 0.0326(6) 0.5019(3) 0.9068(3) 0.0163(14) Uani d . . . 1 . .
H H48 -0.043515 0.511985 0.925237 0.02 Uiso calc U . R 1 . .
C C49 0.0271(6) 0.4734(3) 0.8557(3) 0.0169(14) Uani d . . . 1 . .
C C50 -0.1015(7) 0.4574(3) 0.8305(3) 0.0175(14) Uani d . . . 1 . .
C C51 0.1501(7) 0.5458(3) 0.9871(3) 0.0214(14) Uani d . . . 1 . .
C C52 0.2651(6) 0.5009(3) 0.9038(3) 0.0174(15) Uani d . . . 1 . .
H H52 0.344253 0.510185 0.920084 0.021 Uiso calc U . R 1 . .
C C54 0.9309(11) 0.2070(5) 0.4418(5) 0.054(3) Uani d . . . 1 . .
H H54 0.950093 0.164969 0.435238 0.065 Uiso calc U . R 1 . .
C C53 0.878(2) 0.2145(7) 0.4994(6) 0.122(8) Uani d . . . 1 . .
H H53A 0.932886 0.194556 0.525744 0.183 Uiso calc U . R 1 . .
H H53B 0.792572 0.197719 0.501076 0.183 Uiso calc U . R 1 . .
H H53C 0.873783 0.256014 0.508426 0.183 Uiso calc U . R 1 . .
C C56 0.4125(17) 0.2706(7) 0.3422(7) 0.094(5) Uani d . . . 1 . .
H H56A 0.401945 0.244931 0.310434 0.141 Uiso calc U . R 1 . .
H H56B 0.355736 0.25804 0.371781 0.141 Uiso calc U . R 1 . .
H H56C 0.500401 0.268821 0.35502 0.141 Uiso calc U . R 1 . .
C C55 1.0544(13) 0.2443(7) 0.4317(9) 0.103(6) Uani d . . . 1 . .
H H55A 1.08355 0.238577 0.393863 0.155 Uiso calc U . R 1 . .
H H55B 1.120827 0.23176 0.457228 0.155 Uiso calc U . R 1 . .
H H55C 1.035646 0.285538 0.437725 0.155 Uiso calc U . R 1 . .
C C57 0.3788(13) 0.3361(9) 0.3250(6) 0.087(5) Uani d . . . 1 . .
H H57 0.404369 0.362027 0.356088 0.104 Uiso calc U . R 1 . .
H H3 0.8145(19) 0.3174(13) 0.341(4) 1.1(7) Uiso d . . D 1 . .

loop_
_atom_site_aniso_label
_atom_site_aniso_U_11
_atom_site_aniso_U_22
_atom_site_aniso_U_33
_atom_site_aniso_U_12
_atom_site_aniso_U_13
_atom_site_aniso_U_23
Cd1 0.01153(19) 0.0179(2) 0.01290(19) 0.00044(18) -0.00037(17) 0.00026(16)
O1 0.008(2) 0.046(3) 0.015(2) 0.003(2) 0.0017(17) 0.003(2)
C1 0.017(3) 0.026(4) 0.033(4) -0.005(3) 0.001(3) 0.007(3)
N1 0.020(3) 0.017(3) 0.021(3) -0.002(3) -0.001(3) 0.001(2)
C2 0.020(3) 0.023(4) 0.037(4) 0.007(3) 0.003(3) 0.003(4)
N2 0.020(3) 0.022(3) 0.020(3) 0.005(2) 0.000(2) -0.008(2)
Cd2 0.01076(18) 0.0195(2) 0.01260(19) -0.00014(18) -0.00032(17) 0.00334(16)
O2 0.017(2) 0.024(2) 0.009(2) 0.002(2) 0.001(2) -0.0008(18)
O3 0.023(2) 0.035(3) 0.016(2) -0.007(2) 0.0033(19) -0.005(2)
C3 0.024(3) 0.019(4) 0.011(3) -0.002(3) -0.002(3) -0.003(3)
N3 0.019(3) 0.022(3) 0.017(3) -0.001(2) 0.002(2) 0.003(2)
C4 0.022(3) 0.024(4) 0.021(3) 0.001(3) 0.004(3) -0.002(3)
N4 0.017(3) 0.018(3) 0.013(2) 0.003(2) 0.002(2) 0.003(2)
O4 0.011(2) 0.044(4) 0.021(3) 0.007(2) -0.0022(19) -0.005(2)
O5 0.021(3) 0.073(5) 0.011(2) -0.003(3) -0.0033(19) -0.004(3)
C58 0.105(14) 0.124(16) 0.142(19) 0.006(11) 0.057(14) -0.003(15)
C5 0.026(4) 0.027(4) 0.020(4) 0.009(3) 0.002(3) -0.001(3)
C6 0.021(3) 0.017(4) 0.017(3) 0.000(3) -0.004(3) -0.002(3)
O6 0.023(3) 0.072(5) 0.017(3) -0.005(3) 0.005(2) -0.005(3)
C7 0.019(3) 0.018(4) 0.015(3) 0.000(3) 0.003(3) 0.004(3)
O7 0.011(2) 0.035(3) 0.015(2) -0.0044(19) -0.0018(16) 0.004(2)
O8 0.014(2) 0.038(3) 0.015(2) 0.003(2) 0.0039(18) 0.005(2)
C8 0.013(3) 0.030(4) 0.029(4) -0.001(3) -0.004(3) -0.009(3)
C9 0.014(3) 0.032(4) 0.027(4) 0.004(3) 0.001(3) -0.004(3)
O9 0.018(3) 0.065(5) 0.021(3) -0.008(3) 0.001(2) -0.022(3)
C00I 0.016(3) 0.021(4) 0.010(3) -0.001(3) -0.001(2) 0.002(3)
C00V 0.012(3) 0.016(3) 0.019(3) -0.001(2) 0.000(2) -0.001(3)
O10 0.021(3) 0.060(5) 0.022(3) 0.007(3) 0.001(2) -0.012(3)
C10 0.015(4) 0.050(6) 0.055(6) 0.004(3) -0.007(4) -0.028(5)
C11 0.021(4) 0.043(5) 0.049(5) 0.005(3) 0.003(4) -0.025(4)
O11 0.011(2) 0.030(3) 0.027(3) 0.000(2) -0.0013(19) -0.004(2)
C13 0.025(3) 0.022(4) 0.012(3) 0.000(3) 0.000(3) 0.000(3)
O13 0.046(4) 0.045(4) 0.028(3) -0.005(3) -0.006(3) 0.002(3)
C12 0.018(3) 0.015(4) 0.020(3) 0.005(3) -0.005(3) 0.001(3)
O12 0.018(2) 0.023(3) 0.019(2) -0.0037(19) -0.0050(18) -0.001(2)
C14 0.024(4) 0.021(4) 0.021(4) 0.001(3) 0.004(3) 0.003(3)
O14 0.078(5) 0.073(6) 0.044(4) 0.025(5) -0.004(4) -0.010(4)
C16 0.032(4) 0.017(4) 0.022(4) -0.002(3) -0.003(3) 0.005(3)
C15 0.040(4) 0.015(3) 0.022(3) 0.010(4) -0.001(4) 0.003(3)
O15 0.044(4) 0.107(8) 0.043(4) -0.013(4) -0.009(3) 0.009(5)
C17 0.023(4) 0.022(4) 0.017(3) -0.001(3) -0.003(3) 0.003(3)
O17 0.089(6) 0.066(6) 0.073(5) -0.006(6) -0.030(6) 0.021(4)
C18 0.021(3) 0.018(4) 0.012(3) 0.001(3) -0.003(3) 0.000(3)
C19 0.021(3) 0.009(3) 0.010(3) -0.001(3) 0.001(3) 0.001(2)
C24 0.021(3) 0.021(4) 0.021(3) -0.003(3) -0.003(3) -0.003(3)
C23 0.028(4) 0.025(4) 0.028(4) 0.001(3) -0.005(3) -0.010(3)
C22 0.031(4) 0.018(4) 0.031(4) -0.004(3) 0.006(3) -0.012(3)
C21 0.021(3) 0.032(4) 0.019(3) 0.002(3) 0.001(3) -0.008(3)
C20 0.021(3) 0.011(3) 0.013(3) -0.001(3) -0.003(3) 0.000(3)
C25 0.024(3) 0.019(3) 0.011(3) -0.002(3) 0.001(3) 0.003(2)
C26 0.018(3) 0.016(3) 0.015(3) 0.000(3) -0.001(3) 0.002(2)
C27 0.018(3) 0.016(4) 0.019(3) 0.003(3) -0.005(3) 0.000(3)
C28 0.024(4) 0.018(4) 0.015(3) 0.001(3) 0.001(3) 0.003(3)
C29 0.017(3) 0.026(4) 0.013(3) 0.004(3) 0.002(2) 0.002(3)
C30 0.021(3) 0.025(4) 0.015(3) -0.001(3) 0.001(3) 0.007(3)
C31 0.023(4) 0.024(4) 0.013(3) -0.001(3) 0.000(3) -0.001(3)
C32 0.013(3) 0.017(4) 0.021(3) 0.000(3) -0.005(3) 0.000(3)
C33 0.024(4) 0.024(4) 0.021(3) 0.000(3) 0.006(3) 0.004(3)
C34 0.024(4) 0.030(4) 0.017(3) 0.003(3) 0.003(3) 0.000(3)
C35 0.032(4) 0.029(4) 0.024(4) 0.000(3) 0.010(3) 0.006(3)
C36 0.025(4) 0.018(4) 0.024(3) 0.001(3) 0.007(3) 0.001(3)
C37 0.015(3) 0.022(4) 0.018(3) 0.006(3) -0.001(3) 0.003(3)
C38 0.013(3) 0.018(3) 0.016(3) 0.001(3) 0.001(2) 0.001(3)
C39 0.016(3) 0.020(3) 0.014(3) 0.000(3) -0.002(2) 0.000(3)
C40 0.015(3) 0.018(4) 0.018(3) -0.002(3) 0.003(3) 0.002(3)
C41 0.012(3) 0.028(4) 0.015(3) 0.000(3) 0.001(3) 0.001(3)
C42 0.019(3) 0.025(4) 0.014(3) 0.002(3) 0.000(3) 0.002(3)
C43 0.024(4) 0.033(4) 0.015(3) -0.002(3) -0.001(3) -0.003(3)
C44 0.018(3) 0.019(3) 0.010(3) -0.001(3) -0.001(3) -0.002(2)
C45 0.017(3) 0.015(4) 0.016(3) -0.002(3) -0.002(3) 0.005(3)
C47 0.020(3) 0.027(4) 0.013(3) 0.000(3) -0.001(3) -0.004(3)
C46 0.019(3) 0.018(3) 0.017(4) -0.001(3) 0.001(3) -0.001(3)
C48 0.011(3) 0.020(4) 0.018(3) 0.001(3) 0.000(3) -0.002(3)
C49 0.013(3) 0.023(4) 0.014(3) -0.001(3) 0.000(3) 0.002(3)
C50 0.015(3) 0.020(4) 0.017(3) -0.001(3) 0.000(3) 0.005(3)
C51 0.016(3) 0.030(4) 0.018(3) 0.001(3) -0.006(3) -0.006(3)
C52 0.011(3) 0.027(4) 0.014(3) 0.000(3) -0.002(3) 0.001(3)
C54 0.059(7) 0.031(5) 0.073(8) 0.003(5) -0.012(6) -0.002(5)
C53 0.24(3) 0.059(9) 0.066(9) 0.021(13) 0.016(13) -0.022(8)
C56 0.122(14) 0.080(11) 0.080(10) 0.005(10) 0.020(10) 0.006(9)
C55 0.054(8) 0.064(10) 0.19(2) 0.000(7) -0.002(10) -0.012(11)
C57 0.068(9) 0.138(16) 0.054(8) -0.018(9) 0.009(6) 0.014(9)

loop_
_atom_type_symbol
_atom_type_description
_atom_type_scat_dispersion_real
_atom_type_scat_dispersion_imag
_atom_type_scat_source
C C 0.0181 0.0091 'International Tables Vol C Tables 4.2.6.8 and 6.1.1.4'
H H 0.0000 0.0000 'International Tables Vol C Tables 4.2.6.8 and 6.1.1.4'
Cd Cd 0.1185 4.6533 'International Tables Vol C Tables 4.2.6.8 and 6.1.1.4'
N N 0.0311 0.0180 'International Tables Vol C Tables 4.2.6.8 and 6.1.1.4'
O O 0.0492 0.0322 'International Tables Vol C Tables 4.2.6.8 and 6.1.1.4'

loop_
_geom_angle_atom_site_label_1
_geom_angle_atom_site_label_2
_geom_angle_atom_site_label_3
_geom_angle_site_symmetry_1
_geom_angle_site_symmetry_3
_geom_angle
_geom_angle_publ_flag
O4 Cd1 O2 . . 126.82(18) ?
O4 Cd1 O11 . 1_655 93.83(18) ?
O2 Cd1 O11 . 1_655 139.30(17) ?
O4 Cd1 N1 . . 107.4(2) ?
O2 Cd1 N1 . . 84.29(18) ?
O11 Cd1 N1 1_655 . 85.1(2) ?
O4 Cd1 N4 . 3_746 89.6(2) ?
O2 Cd1 N4 . 3_746 83.14(17) ?
O11 Cd1 N4 1_655 3_746 96.87(19) ?
N1 Cd1 N4 . 3_746 162.8(2) ?
O4 Cd1 O12 . 1_655 143.40(17) ?
O2 Cd1 O12 . 1_655 86.40(16) ?
O11 Cd1 O12 1_655 1_655 54.21(16) ?
N1 Cd1 O12 . 1_655 88.9(2) ?
N4 Cd1 O12 3_746 1_655 78.65(17) ?
O4 Cd1 C50 . 1_655 119.3(2) ?
O2 Cd1 C50 . 1_655 112.74(19) ?
O11 Cd1 C50 1_655 1_655 27.58(19) ?
N1 Cd1 C50 . 1_655 87.7(2) ?
N4 Cd1 C50 3_746 1_655 86.4(2) ?
O12 Cd1 C50 1_655 1_655 26.67(19) ?
C00V O1 Cd2 . . 122.5(4) ?
N1 C1 C2 . . 123.9(7) ?
N1 C1 H1 . . 118.0 ?
C2 C1 H1 . . 118.0 ?
C1 N1 C5 . . 116.3(6) ?
C1 N1 Cd1 . . 124.5(5) ?
C5 N1 Cd1 . . 118.9(5) ?
C1 C2 C3 . . 119.7(7) ?
C1 C2 H2 . . 120.1 ?
C3 C2 H2 . . 120.1 ?
C9 N2 C10 . . 116.2(7) ?
C9 N2 Cd2 . 3_656 121.1(5) ?
C10 N2 Cd2 . 3_656 122.2(5) ?
O1 Cd2 O3 . . 105.62(18) ?
O1 Cd2 N2 . 3_646 109.5(2) ?
O3 Cd2 N2 . 3_646 83.2(2) ?
O1 Cd2 O7 . 1_455 148.37(17) ?
O3 Cd2 O7 . 1_455 104.20(17) ?
N2 Cd2 O7 3_646 1_455 84.31(19) ?
O1 Cd2 N3 . 1_455 90.5(2) ?
O3 Cd2 N3 . 1_455 86.1(2) ?
N2 Cd2 N3 3_646 1_455 159.3(2) ?
O7 Cd2 N3 1_455 1_455 81.20(19) ?
O1 Cd2 O8 . 1_455 94.44(17) ?
O3 Cd2 O8 . 1_455 158.01(17) ?
N2 Cd2 O8 3_646 1_455 98.78(19) ?
O7 Cd2 O8 1_455 1_455 54.60(16) ?
N3 Cd2 O8 1_455 1_455 84.77(19) ?
O1 Cd2 C00I . 1_455 121.94(19) ?
O3 Cd2 C00I . 1_455 130.76(19) ?
N2 Cd2 C00I 3_646 1_455 91.9(2) ?
O7 Cd2 C00I 1_455 1_455 26.82(18) ?
N3 Cd2 C00I 1_455 1_455 81.8(2) ?
O8 Cd2 C00I 1_455 1_455 27.79(17) ?
C00V O2 Cd1 . . 133.9(4) ?
C46 O3 Cd2 . . 156.7(5) ?
C2 C3 C4 . . 116.2(7) ?
C2 C3 C6 . . 123.3(6) ?
C4 C3 C6 . . 120.1(6) ?
C34 N3 C35 . . 117.3(7) ?
C34 N3 Cd2 . 1_655 123.1(5) ?
C35 N3 Cd2 . 1_655 118.3(5) ?
C5 C4 C3 . . 120.2(6) ?
C5 C4 H4 . . 119.9 ?
C3 C4 H4 . . 119.9 ?
C30 N4 C29 . . 117.9(6) ?
C30 N4 Cd1 . 3_756 126.5(5) ?
C29 N4 Cd1 . 3_756 114.8(4) ?
C46 O4 Cd1 . . 105.5(4) ?
C43 O5 H5A . . 109.5 ?
C57 C58 H58A . . 109.5 ?
C57 C58 H58B . . 109.5 ?
H58A C58 H58B . . 109.5 ?
C57 C58 H58C . . 109.5 ?
H58A C58 H58C . . 109.5 ?
H58B C58 H58C . . 109.5 ?
N1 C5 C4 . . 123.6(7) ?
N1 C5 H5 . . 118.2 ?
C4 C5 H5 . . 118.2 ?
C12 C6 C7 . . 122.8(7) ?
C12 C6 C3 . . 123.5(6) ?
C7 C6 C3 . . 112.5(6) ?
C11 C7 C8 . . 116.7(7) ?
C11 C7 C6 . . 119.7(6) ?
C8 C7 C6 . . 123.5(6) ?
C00I O7 Cd2 . 1_655 95.3(4) ?
C00I O8 Cd2 . 1_655 88.6(4) ?
C9 C8 C7 . . 120.0(6) ?
C9 C8 H8 . . 120.0 ?
C7 C8 H8 . . 120.0 ?
N2 C9 C8 . . 123.5(7) ?
N2 C9 H9 . . 118.2 ?
C8 C9 H9 . . 118.2 ?
C51 O9 H9A . . 109.5 ?
O7 C00I O8 . . 121.5(6) ?
O7 C00I C40 . . 118.9(6) ?
O8 C00I C40 . . 119.5(6) ?
O7 C00I Cd2 . 1_655 57.9(3) ?
O8 C00I Cd2 . 1_655 63.6(3) ?
C40 C00I Cd2 . 1_655 176.2(5) ?
O2 C00V O1 . . 126.3(6) ?
O2 C00V C38 . . 119.0(6) ?
O1 C00V C38 . . 114.7(6) ?
N2 C10 C11 . . 123.1(7) ?
N2 C10 H10 . . 118.5 ?
C11 C10 H10 . . 118.5 ?
C7 C11 C10 . . 120.4(7) ?
C7 C11 H11 . . 119.8 ?
C10 C11 H11 . . 119.8 ?
C50 O11 Cd1 . 1_455 95.4(4) ?
C14 C13 C18 . . 119.9(7) ?
C14 C13 C12 . . 123.8(7) ?
C18 C13 C12 . . 116.3(6) ?
H12 O13 H7 . . 112.(2) ?
C6 C12 C25 . . 124.7(6) ?
C6 C12 C13 . . 123.1(6) ?
C25 C12 C13 . . 111.7(6) ?
C50 O12 Cd1 . 1_455 87.5(4) ?
C15 C14 C13 . . 119.7(7) ?
C15 C14 H14 . . 120.2 ?
C13 C14 H14 . . 120.2 ?
H6 O14 H3 . . 112.(2) ?
C15 C16 C17 . . 119.7(7) ?
C15 C16 H16 . . 120.2 ?
C17 C16 H16 . . 120.2 ?
C14 C15 C16 . . 121.0(7) ?
C14 C15 H15 . . 119.5 ?
C16 C15 H15 . . 119.5 ?
C57 O15 H13 . . 109.(10) ?
C16 C17 C18 . . 120.2(7) ?
C16 C17 H17 . . 119.9 ?
C18 C17 H17 . . 119.9 ?
C54 O17 H17B . . 119.1 ?
C17 C18 C13 . . 119.4(7) ?
C17 C18 C19 . . 124.6(7) ?
C13 C18 C19 . . 115.9(6) ?
C26 C19 C18 . . 122.4(6) ?
C26 C19 C20 . . 124.9(6) ?
C18 C19 C20 . . 111.6(6) ?
C23 C24 C25 . . 119.3(7) ?
C23 C24 H24 . . 120.4 ?
C25 C24 H24 . . 120.4 ?
C24 C23 C22 . . 120.9(7) ?
C24 C23 H23 . . 119.5 ?
C22 C23 H23 . . 119.5 ?
C23 C22 C21 . . 119.5(7) ?
C23 C22 H22 . . 120.2 ?
C21 C22 H22 . . 120.2 ?
C20 C21 C22 . . 120.1(7) ?
C20 C21 H21 . . 120.0 ?
C22 C21 H21 . . 120.0 ?
C21 C20 C25 . . 120.3(6) ?
C21 C20 C19 . . 124.2(6) ?
C25 C20 C19 . . 115.5(6) ?
C20 C25 C24 . . 119.8(6) ?
C20 C25 C12 . . 117.8(6) ?
C24 C25 C12 . . 122.3(7) ?
C19 C26 C32 . . 123.4(6) ?
C19 C26 C27 . . 120.6(6) ?
C32 C26 C27 . . 114.5(6) ?
C31 C27 C28 . . 117.1(7) ?
C31 C27 C26 . . 124.5(6) ?
C28 C27 C26 . . 118.4(6) ?
C29 C28 C27 . . 120.0(7) ?
C29 C28 H28 . . 120.0 ?
C27 C28 H28 . . 120.0 ?
N4 C29 C28 . . 122.6(6) ?
N4 C29 H29 . . 118.7 ?
C28 C29 H29 . . 118.7 ?
N4 C30 C31 . . 122.7(7) ?
N4 C30 H30 . . 118.6 ?
C31 C30 H30 . . 118.6 ?
C30 C31 C27 . . 119.4(6) ?
C30 C31 H31 . . 120.3 ?
C27 C31 H31 . . 120.3 ?
C36 C32 C33 . . 116.9(7) ?
C36 C32 C26 . . 118.0(6) ?
C33 C32 C26 . . 125.0(6) ?
C34 C33 C32 . . 119.5(7) ?
C34 C33 H33 . . 120.2 ?
C32 C33 H33 . . 120.2 ?
N3 C34 C33 . . 123.3(7) ?
N3 C34 H34 . . 118.4 ?
C33 C34 H34 . . 118.4 ?
N3 C35 C36 . . 122.7(7) ?
N3 C35 H35 . . 118.7 ?
C36 C35 H35 . . 118.7 ?
C35 C36 C32 . . 120.2(7) ?
C35 C36 H36 . . 119.9 ?
C32 C36 H36 . . 119.9 ?
C38 C37 C42 . . 119.6(6) ?
C38 C37 H37 . . 120.2 ?
C42 C37 H37 . . 120.2 ?
C37 C38 C39 . . 119.9(6) ?
C37 C38 C00V . . 121.0(6) ?
C39 C38 C00V . . 119.1(6) ?
C38 C39 C40 . . 120.4(6) ?
C38 C39 H39 . . 119.8 ?
C40 C39 H39 . . 119.8 ?
C41 C40 C39 . . 119.3(6) ?
C41 C40 C00I . . 122.6(6) ?
C39 C40 C00I . . 118.1(6) ?
C40 C41 C42 . . 121.0(6) ?
C40 C41 H41 . . 119.5 ?
C42 C41 H41 . . 119.5 ?
C41 C42 C37 . . 119.8(6) ?
C41 C42 C43 . . 119.2(6) ?
C37 C42 C43 . . 121.0(6) ?
O6 C43 O5 . . 123.5(7) ?
O6 C43 C42 . . 121.2(7) ?
O5 C43 C42 . . 115.2(6) ?
C49 C44 C45 . . 120.2(6) ?
C49 C44 H44 . . 119.9 ?
C45 C44 H44 . . 119.9 ?
C52 C45 C44 . . 119.2(6) ?
C52 C45 C46 . . 118.8(6) ?
C44 C45 C46 . . 122.0(6) ?
C52 C47 C48 . . 120.0(6) ?
C52 C47 C51 . . 122.7(7) ?
C48 C47 C51 . . 117.3(7) ?
O3 C46 O4 . . 122.1(7) ?
O3 C46 C45 . . 120.5(6) ?
O4 C46 C45 . . 117.5(6) ?
C49 C48 C47 . . 120.4(6) ?
C49 C48 H48 . . 119.8 ?
C47 C48 H48 . . 119.8 ?
C48 C49 C44 . . 119.7(6) ?
C48 C49 C50 . . 120.1(6) ?
C44 C49 C50 . . 120.2(6) ?
O12 C50 O11 . . 122.8(6) ?
O12 C50 C49 . . 120.7(6) ?
O11 C50 C49 . . 116.5(6) ?
O12 C50 Cd1 . 1_455 65.8(4) ?
O11 C50 Cd1 . 1_455 57.0(3) ?
C49 C50 Cd1 . 1_455 173.3(5) ?
O10 C51 O9 . . 123.8(6) ?
O10 C51 C47 . . 124.0(7) ?
O9 C51 C47 . . 112.1(6) ?
C47 C52 C45 . . 120.5(6) ?
C47 C52 H52 . . 119.7 ?
C45 C52 H52 . . 119.7 ?
O17 C54 C53 . . 110.0(12) ?
O17 C54 C55 . . 106.1(11) ?
C53 C54 C55 . . 112.8(14) ?
O17 C54 H54 . . 109.3 ?
C53 C54 H54 . . 109.3 ?
C55 C54 H54 . . 109.3 ?
C54 C53 H53A . . 109.5 ?
C54 C53 H53B . . 109.5 ?
H53A C53 H53B . . 109.5 ?
C54 C53 H53C . . 109.5 ?
H53A C53 H53C . . 109.5 ?
H53B C53 H53C . . 109.5 ?
C57 C56 H56A . . 109.5 ?
C57 C56 H56B . . 109.5 ?
H56A C56 H56B . . 109.5 ?
C57 C56 H56C . . 109.5 ?
H56A C56 H56C . . 109.5 ?
H56B C56 H56C . . 109.5 ?
C54 C55 H55A . . 109.5 ?
C54 C55 H55B . . 109.5 ?
H55A C55 H55B . . 109.5 ?
C54 C55 H55C . . 109.5 ?
H55A C55 H55C . . 109.5 ?
H55B C55 H55C . . 109.5 ?
O15 C57 C58 . . 110.8(13) ?
O15 C57 C56 . . 106.6(13) ?
C58 C57 C56 . . 116.6(15) ?
O15 C57 H57 . . 107.5 ?
C58 C57 H57 . . 107.5 ?
C56 C57 H57 . . 107.5 ?

loop_
_geom_bond_atom_site_label_1
_geom_bond_atom_site_label_2
_geom_bond_site_symmetry_2
_geom_bond_distance
_geom_bond_publ_flag
Cd1 O4 . 2.257(5) ?
Cd1 O2 . 2.310(4) ?
Cd1 O11 1_655 2.319(5) ?
Cd1 N1 . 2.320(6) ?
Cd1 N4 3_746 2.361(6) ?
Cd1 O12 1_655 2.514(4) ?
Cd1 C50 1_655 2.752(7) ?
O1 C00V . 1.278(8) ?
O1 Cd2 . 2.168(4) ?
C1 N1 . 1.338(10) ?
C1 C2 . 1.380(11) ?
C1 H1 . 0.93 ?
N1 C5 . 1.350(10) ?
C2 C3 . 1.387(10) ?
C2 H2 . 0.93 ?
N2 C9 . 1.341(10) ?
N2 C10 . 1.355(10) ?
N2 Cd2 3_656 2.305(6) ?
Cd2 O3 . 2.278(5) ?
Cd2 O7 1_455 2.332(4) ?
Cd2 N3 1_455 2.362(6) ?
Cd2 O8 1_455 2.457(5) ?
Cd2 C00I 1_455 2.742(7) ?
O2 C00V . 1.235(8) ?
O3 C46 . 1.251(9) ?
C3 C4 . 1.409(10) ?
C3 C6 . 1.498(10) ?
N3 C34 . 1.329(9) ?
N3 C35 . 1.346(10) ?
C4 C5 . 1.358(10) ?
C4 H4 . 0.93 ?
N4 C30 . 1.341(9) ?
N4 C29 . 1.346(9) ?
O4 C46 . 1.257(8) ?
O5 C43 . 1.302(9) ?
O5 H5A . 0.74(10) ?
C58 C57 . 1.48(2) ?
C58 H58A . 0.96 ?
C58 H58B . 0.96 ?
C58 H58C . 0.96 ?
C5 H5 . 0.93 ?
C6 C12 . 1.344(10) ?
C6 C7 . 1.489(10) ?
O6 C43 . 1.237(9) ?
C7 C11 . 1.371(11) ?
C7 C8 . 1.396(9) ?
O7 C00I . 1.242(8) ?
O8 C00I . 1.278(8) ?
C8 C9 . 1.378(11) ?
C8 H8 . 0.93 ?
C9 H9 . 0.93 ?
O9 C51 . 1.336(9) ?
O9 H9A . 0.79(11) ?
C00I C40 . 1.495(9) ?
C00V C38 . 1.515(9) ?
O10 C51 . 1.181(9) ?
C10 C11 . 1.384(11) ?
C10 H10 . 0.93 ?
C11 H11 . 0.93 ?
O11 C50 . 1.280(9) ?
C13 C14 . 1.397(10) ?
C13 C18 . 1.409(10) ?
C13 C12 . 1.491(10) ?
O13 H12 . 0.905(14) ?
O13 H7 . 0.903(14) ?
C12 C25 . 1.482(9) ?
O12 C50 . 1.236(9) ?
C14 C15 . 1.383(11) ?
C14 H14 . 0.93 ?
O14 H6 . 0.905(14) ?
O14 H3 . 0.900(14) ?
C16 C15 . 1.389(12) ?
C16 C17 . 1.393(11) ?
C16 H16 . 0.93 ?
C15 H15 . 0.93 ?
O15 C57 . 1.429(15) ?
O15 H13 . 0.901(14) ?
C17 C18 . 1.398(10) ?
C17 H17 . 0.93 ?
O17 C54 . 1.435(14) ?
O17 H17B . 0.93 ?
C18 C19 . 1.496(10) ?
C19 C26 . 1.349(10) ?
C19 C20 . 1.499(9) ?
C24 C23 . 1.381(11) ?
C24 C25 . 1.407(10) ?
C24 H24 . 0.93 ?
C23 C22 . 1.384(11) ?
C23 H23 . 0.93 ?
C22 C21 . 1.400(11) ?
C22 H22 . 0.93 ?
C21 C20 . 1.379(10) ?
C21 H21 . 0.93 ?
C20 C25 . 1.387(10) ?
C26 C32 . 1.502(9) ?
C26 C27 . 1.505(9) ?
C27 C31 . 1.394(10) ?
C27 C28 . 1.397(10) ?
C28 C29 . 1.374(10) ?
C28 H28 . 0.93 ?
C29 H29 . 0.93 ?
C30 C31 . 1.388(10) ?
C30 H30 . 0.93 ?
C31 H31 . 0.93 ?
C32 C36 . 1.386(10) ?
C32 C33 . 1.387(10) ?
C33 C34 . 1.385(10) ?
C33 H33 . 0.93 ?
C34 H34 . 0.93 ?
C35 C36 . 1.376(10) ?
C35 H35 . 0.93 ?
C36 H36 . 0.93 ?
C37 C38 . 1.390(10) ?
C37 C42 . 1.397(10) ?
C37 H37 . 0.93 ?
C38 C39 . 1.392(9) ?
C39 C40 . 1.400(9) ?
C39 H39 . 0.93 ?
C40 C41 . 1.372(10) ?
C41 C42 . 1.391(10) ?
C41 H41 . 0.93 ?
C42 C43 . 1.482(9) ?
C44 C49 . 1.393(10) ?
C44 C45 . 1.406(9) ?
C44 H44 . 0.93 ?
C45 C52 . 1.392(10) ?
C45 C46 . 1.492(10) ?
C47 C52 . 1.380(10) ?
C47 C48 . 1.398(10) ?
C47 C51 . 1.498(9) ?
C48 C49 . 1.380(10) ?
C48 H48 . 0.93 ?
C49 C50 . 1.504(9) ?
C52 H52 . 0.93 ?
C54 C53 . 1.489(19) ?
C54 C55 . 1.547(17) ?
C54 H54 . 0.98 ?
C53 H53A . 0.96 ?
C53 H53B . 0.96 ?
C53 H53C . 0.96 ?
C56 C57 . 1.57(2) ?
C56 H56A . 0.96 ?
C56 H56B . 0.96 ?
C56 H56C . 0.96 ?
C55 H55A . 0.96 ?
C55 H55B . 0.96 ?
C55 H55C . 0.96 ?
C57 H57 . 0.98 ?

loop_
_geom_hbond_atom_site_label_D
_geom_hbond_atom_site_label_H
_geom_hbond_atom_site_label_A
_geom_hbond_site_symmetry_A
_geom_hbond_distance_DH
_geom_hbond_distance_HA
_geom_hbond_distance_DA
_geom_hbond_angle_DHA
_geom_hbond_publ_flag
C1 H1 O3 . 0.93 2.52 3.191(9) 128.8 ?
O5 H5A O13 . 0.74 1.99 2.691(8) 158.0 ?
C5 H5 O12 1_655 0.93 2.54 3.229(9) 131.3 ?
C9 H9 O2 3_656 0.93 2.35 3.203(9) 153.0 ?
O9 H9A O8 2_665 0.79 1.9 2.677(7) 166.7 ?
C10 H10 O7 3_756 0.93 2.39 3.033(10) 126.5 ?
O14 H6 O6 . 0.905(14) 2.11(7) 2.878(10) 142.(10) ?
O15 H13 O13 . 0.901(14) 2.09(4) 2.862(10) 143.(5) ?
O17 H17B N2 2_664 0.93 2.68 3.505(11) 147.7 ?
C29 H29 O2 3_756 0.93 2.51 3.092(8) 120.5 ?
C34 H34 O10 2_664 0.93 2.45 3.207(10) 138.7 ?
C36 H36 O15 2_665 0.93 2.47 3.254(11) 142.7 ?
C54 H54 O1 4_556 0.98 2.57 3.406(13) 143.5 ?
O14 H3 O13 . 0.900(14) 2.20(2) 2.708(10) 114.9(14) ?

loop_
_geom_torsion_atom_site_label_1
_geom_torsion_atom_site_label_2
_geom_torsion_atom_site_label_3
_geom_torsion_atom_site_label_4
_geom_torsion_site_symmetry_1
_geom_torsion_site_symmetry_2
_geom_torsion_site_symmetry_3
_geom_torsion_site_symmetry_4
_geom_torsion
_geom_torsion_publ_flag
C2 C1 N1 C5 . . . . -1.6(11) ?
C2 C1 N1 Cd1 . . . . 172.4(6) ?
N1 C1 C2 C3 . . . . 0.8(12) ?
C1 C2 C3 C4 . . . . 0.9(11) ?
C1 C2 C3 C6 . . . . -172.3(7) ?
C2 C3 C4 C5 . . . . -1.6(10) ?
C6 C3 C4 C5 . . . . 171.8(7) ?
C1 N1 C5 C4 . . . . 0.8(11) ?
Cd1 N1 C5 C4 . . . . -173.5(6) ?
C3 C4 C5 N1 . . . . 0.8(11) ?
C2 C3 C6 C12 . . . . -138.3(8) ?
C4 C3 C6 C12 . . . . 48.8(10) ?
C2 C3 C6 C7 . . . . 54.0(9) ?
C4 C3 C6 C7 . . . . -119.0(7) ?
C12 C6 C7 C11 . . . . -66.6(10) ?
C3 C6 C7 C11 . . . . 101.3(8) ?
C12 C6 C7 C8 . . . . 115.7(9) ?
C3 C6 C7 C8 . . . . -76.4(9) ?
C11 C7 C8 C9 . . . . -0.2(12) ?
C6 C7 C8 C9 . . . . 177.5(7) ?
C10 N2 C9 C8 . . . . -3.1(12) ?
Cd2 N2 C9 C8 3_656 . . . 168.8(6) ?
C7 C8 C9 N2 . . . . 2.3(13) ?
Cd2 O7 C00I O8 1_655 . . . 1.3(7) ?
Cd2 O7 C00I C40 1_655 . . . -177.5(6) ?
Cd2 O8 C00I O7 1_655 . . . -1.2(7) ?
Cd2 O8 C00I C40 1_655 . . . 177.6(6) ?
Cd1 O2 C00V O1 . . . . -75.0(10) ?
Cd1 O2 C00V C38 . . . . 107.8(7) ?
Cd2 O1 C00V O2 . . . . 0.4(11) ?
Cd2 O1 C00V C38 . . . . 177.8(4) ?
C9 N2 C10 C11 . . . . 1.9(14) ?
Cd2 N2 C10 C11 3_656 . . . -169.8(8) ?
C8 C7 C11 C10 . . . . -0.9(13) ?
C6 C7 C11 C10 . . . . -178.7(8) ?
N2 C10 C11 C7 . . . . 0.0(16) ?
C7 C6 C12 C25 . . . . 170.4(7) ?
C3 C6 C12 C25 . . . . 3.9(11) ?
C7 C6 C12 C13 . . . . -1.4(11) ?
C3 C6 C12 C13 . . . . -167.9(6) ?
C14 C13 C12 C6 . . . . -48.8(10) ?
C18 C13 C12 C6 . . . . 132.4(7) ?
C14 C13 C12 C25 . . . . 138.4(7) ?
C18 C13 C12 C25 . . . . -40.4(8) ?
C18 C13 C14 C15 . . . . -1.6(11) ?
C12 C13 C14 C15 . . . . 179.6(7) ?
C13 C14 C15 C16 . . . . 1.9(11) ?
C17 C16 C15 C14 . . . . 0.5(11) ?
C15 C16 C17 C18 . . . . -3.2(11) ?
C16 C17 C18 C13 . . . . 3.4(10) ?
C16 C17 C18 C19 . . . . -175.0(7) ?
C14 C13 C18 C17 . . . . -1.1(10) ?
C12 C13 C18 C17 . . . . 177.8(6) ?
C14 C13 C18 C19 . . . . 177.5(6) ?
C12 C13 C18 C19 . . . . -3.6(9) ?
C17 C18 C19 C26 . . . . 55.2(10) ?
C13 C18 C19 C26 . . . . -123.2(7) ?
C17 C18 C19 C20 . . . . -136.2(7) ?
C13 C18 C19 C20 . . . . 45.3(8) ?
C25 C24 C23 C22 . . . . 1.7(12) ?
C24 C23 C22 C21 . . . . -1.6(13) ?
C23 C22 C21 C20 . . . . -0.6(13) ?
C22 C21 C20 C25 . . . . 2.6(11) ?
C22 C21 C20 C19 . . . . -175.8(7) ?
C26 C19 C20 C21 . . . . -55.7(10) ?
C18 C19 C20 C21 . . . . 136.1(7) ?
C26 C19 C20 C25 . . . . 125.9(7) ?
C18 C19 C20 C25 . . . . -42.4(8) ?
C21 C20 C25 C24 . . . . -2.5(10) ?
C19 C20 C25 C24 . . . . 176.1(6) ?
C21 C20 C25 C12 . . . . 179.4(6) ?
C19 C20 C25 C12 . . . . -2.1(9) ?
C23 C24 C25 C20 . . . . 0.3(10) ?
C23 C24 C25 C12 . . . . 178.3(7) ?
C6 C12 C25 C20 . . . . -128.7(7) ?
C13 C12 C25 C20 . . . . 43.9(8) ?
C6 C12 C25 C24 . . . . 53.2(10) ?
C13 C12 C25 C24 . . . . -134.2(7) ?
C18 C19 C26 C32 . . . . 162.3(6) ?
C20 C19 C26 C32 . . . . -4.7(10) ?
C18 C19 C26 C27 . . . . -2.8(10) ?
C20 C19 C26 C27 . . . . -169.8(6) ?
C19 C26 C27 C31 . . . . -89.7(9) ?
C32 C26 C27 C31 . . . . 103.9(8) ?
C19 C26 C27 C28 . . . . 87.9(8) ?
C32 C26 C27 C28 . . . . -78.4(8) ?
C31 C27 C28 C29 . . . . 4.8(10) ?
C26 C27 C28 C29 . . . . -173.1(6) ?
C30 N4 C29 C28 . . . . -2.5(10) ?
Cd1 N4 C29 C28 3_756 . . . 167.8(5) ?
C27 C28 C29 N4 . . . . -0.9(10) ?
C29 N4 C30 C31 . . . . 1.9(10) ?
Cd1 N4 C30 C31 3_756 . . . -167.2(5) ?
N4 C30 C31 C27 . . . . 2.1(11) ?
C28 C27 C31 C30 . . . . -5.3(10) ?
C26 C27 C31 C30 . . . . 172.4(6) ?
C19 C26 C32 C36 . . . . -80.7(9) ?
C27 C26 C32 C36 . . . . 85.2(8) ?
C19 C26 C32 C33 . . . . 101.9(9) ?
C27 C26 C32 C33 . . . . -92.2(8) ?
C36 C32 C33 C34 . . . . 2.9(10) ?
C26 C32 C33 C34 . . . . -179.8(7) ?
C35 N3 C34 C33 . . . . -0.9(11) ?
Cd2 N3 C34 C33 1_655 . . . 165.6(6) ?
C32 C33 C34 N3 . . . . -1.2(11) ?
C34 N3 C35 C36 . . . . 1.3(11) ?
Cd2 N3 C35 C36 1_655 . . . -165.9(6) ?
N3 C35 C36 C32 . . . . 0.4(12) ?
C33 C32 C36 C35 . . . . -2.5(11) ?
C26 C32 C36 C35 . . . . 179.9(7) ?
C42 C37 C38 C39 . . . . 3.0(11) ?
C42 C37 C38 C00V . . . . -179.1(7) ?
O2 C00V C38 C37 . . . . 161.9(7) ?
O1 C00V C38 C37 . . . . -15.7(10) ?
O2 C00V C38 C39 . . . . -20.2(10) ?
O1 C00V C38 C39 . . . . 162.2(7) ?
C37 C38 C39 C40 . . . . -0.6(11) ?
C00V C38 C39 C40 . . . . -178.6(7) ?
C38 C39 C40 C41 . . . . -2.3(11) ?
C38 C39 C40 C00I . . . . 177.0(7) ?
O7 C00I C40 C41 . . . . 165.9(7) ?
O8 C00I C40 C41 . . . . -13.0(11) ?
O7 C00I C40 C39 . . . . -13.4(10) ?
O8 C00I C40 C39 . . . . 167.8(7) ?
C39 C40 C41 C42 . . . . 2.9(12) ?
C00I C40 C41 C42 . . . . -176.4(7) ?
C40 C41 C42 C37 . . . . -0.5(11) ?
C40 C41 C42 C43 . . . . 178.2(7) ?
C38 C37 C42 C41 . . . . -2.4(11) ?
C38 C37 C42 C43 . . . . 178.9(7) ?
C41 C42 C43 O6 . . . . -7.7(12) ?
C37 C42 C43 O6 . . . . 171.0(8) ?
C41 C42 C43 O5 . . . . 172.9(8) ?
C37 C42 C43 O5 . . . . -8.4(11) ?
C49 C44 C45 C52 . . . . 0.5(10) ?
C49 C44 C45 C46 . . . . -179.6(7) ?
Cd2 O3 C46 O4 . . . . 122.0(12) ?
Cd2 O3 C46 C45 . . . . -58.3(17) ?
Cd1 O4 C46 O3 . . . . 3.4(9) ?
Cd1 O4 C46 C45 . . . . -176.4(5) ?
C52 C45 C46 O3 . . . . -154.2(7) ?
C44 C45 C46 O3 . . . . 25.9(11) ?
C52 C45 C46 O4 . . . . 25.6(11) ?
C44 C45 C46 O4 . . . . -154.3(7) ?
C52 C47 C48 C49 . . . . -0.1(10) ?
C51 C47 C48 C49 . . . . -178.9(7) ?
C47 C48 C49 C44 . . . . 0.3(11) ?
C47 C48 C49 C50 . . . . 178.7(7) ?
C45 C44 C49 C48 . . . . -0.6(10) ?
C45 C44 C49 C50 . . . . -178.9(7) ?
Cd1 O12 C50 O11 1_455 . . . -3.9(7) ?
Cd1 O12 C50 C49 1_455 . . . 178.2(6) ?
Cd1 O11 C50 O12 1_455 . . . 4.3(8) ?
Cd1 O11 C50 C49 1_455 . . . -177.8(5) ?
C48 C49 C50 O12 . . . . -166.6(7) ?
C44 C49 C50 O12 . . . . 11.7(11) ?
C48 C49 C50 O11 . . . . 15.4(10) ?
C44 C49 C50 O11 . . . . -166.3(7) ?
C52 C47 C51 O10 . . . . -172.4(8) ?
C48 C47 C51 O10 . . . . 6.4(11) ?
C52 C47 C51 O9 . . . . 5.6(10) ?
C48 C47 C51 O9 . . . . -175.6(7) ?
C48 C47 C52 C45 . . . . 0.0(11) ?
C51 C47 C52 C45 . . . . 178.8(7) ?
C44 C45 C52 C47 . . . . -0.2(11) ?
C46 C45 C52 C47 . . . . 179.9(7) ?
